data_1567789
loop_
_publ_author_name
'Verspeek, Dennis'
'Ahrens, Sebastian'
'Spannenberg, Anke'
'Wen, Xiaodong'
'Yang, Yong'
'Li, Yong-Wang'
'Junge, Kathrin'
'Beller, Matthias'

_publ_section_title
;
 Manganese N,N,N-pincer complex-catalyzed epoxidation of unactivated
 aliphatic olefins
;
_journal_issue 24
_journal_name_full 'Catalysis Science &amp; Technology'
_journal_page_first 7341
_journal_page_last 7348
_journal_paper_doi 10.1039/D2CY01472F
_journal_volume 12
_journal_year 2022
_chemical_formula_sum 'C14 H15 F6 Mn N3 O7 S2'
_chemical_formula_weight 570.35
_space_group_crystal_system monoclinic
_space_group_IT_number 13
_space_group_name_Hall '-P 2yac'
_space_group_name_H-M_alt 'P 1 2/n 1'
_atom_sites_solution_hydrogens mixed
_audit_creation_method SHELXL-2018/3
_audit_update_record
;
2022-07-08 deposited with the CCDC.	2022-10-17 downloaded from the CCDC.
;
_cell_angle_alpha 90
_cell_angle_beta 105.646(3)
_cell_angle_gamma 90
_cell_formula_units_Z 2
_cell_length_a 8.9946(7)
_cell_length_b 9.9209(8)
_cell_length_c 12.2244(9)
_cell_measurement_reflns_used 9967
_cell_measurement_temperature 150(2)
_cell_measurement_theta_max 29.30
_cell_measurement_theta_min 2.52
_cell_volume 1050.42(14)
_computing_cell_refinement 'SAINT (Bruker, 2013)'
_computing_data_collection 'APEX2 (Bruker, 2014)'
_computing_data_reduction SAINT
_computing_structure_refinement 'SHELXL-2018/3 (Sheldrick, 2015)'
_computing_structure_solution 'SHELXS-97 (Sheldrick, 2008)'
_diffrn_ambient_temperature 150(2)
_diffrn_detector_area_resol_mean 8.3333
_diffrn_measured_fraction_theta_full 0.998
_diffrn_measured_fraction_theta_max 0.999
_diffrn_measurement_device_type 'Bruker APEX-II CCD'
_diffrn_measurement_method '\f and \w scans'
_diffrn_radiation_type MoK\a
_diffrn_radiation_wavelength 0.71073
_diffrn_reflns_av_R_equivalents 0.0213
_diffrn_reflns_av_unetI/netI 0.0115
_diffrn_reflns_Laue_measured_fraction_full 0.998
_diffrn_reflns_Laue_measured_fraction_max 0.999
_diffrn_reflns_limit_h_max 11
_diffrn_reflns_limit_h_min -11
_diffrn_reflns_limit_k_max 13
_diffrn_reflns_limit_k_min -13
_diffrn_reflns_limit_l_max 16
_diffrn_reflns_limit_l_min -16
_diffrn_reflns_number 21629
_diffrn_reflns_point_group_measured_fraction_full 0.998
_diffrn_reflns_point_group_measured_fraction_max 0.999
_diffrn_reflns_theta_full 25.242
_diffrn_reflns_theta_max 27.998
_diffrn_reflns_theta_min 2.053
_diffrn_source 'fine-focus sealed tube'
_exptl_absorpt_coefficient_mu 0.923
_exptl_absorpt_correction_T_max 0.84
_exptl_absorpt_correction_T_min 0.80
_exptl_absorpt_correction_type multi-scan
_exptl_absorpt_process_details 'SADABS (Bruker, 2014)'
_exptl_crystal_colour colourless
_exptl_crystal_density_diffrn 1.803
_exptl_crystal_description block
_exptl_crystal_F_000 574
_exptl_crystal_size_max 0.260
_exptl_crystal_size_mid 0.210
_exptl_crystal_size_min 0.200
_refine_diff_density_max 0.697
_refine_diff_density_min -0.444
_refine_diff_density_rms 0.077
_refine_ls_extinction_method none
_refine_ls_goodness_of_fit_ref 1.217
_refine_ls_hydrogen_treatment mixed
_refine_ls_matrix_type full
_refine_ls_number_parameters 237
_refine_ls_number_reflns 2532
_refine_ls_number_restraints 104
_refine_ls_restrained_S_all 1.250
_refine_ls_R_factor_all 0.0473
_refine_ls_R_factor_gt 0.0466
_refine_ls_shift/su_max 0.001
_refine_ls_shift/su_mean 0.000
_refine_ls_structure_factor_coef Fsqd
_refine_ls_weighting_details 'w=1/[\s^2^(Fo^2^)+(0.0130P)^2^+2.7495P] where P=(Fo^2^+2Fc^2^)/3'
_refine_ls_weighting_scheme calc
_refine_ls_wR_factor_gt 0.1046
_refine_ls_wR_factor_ref 0.1049
_reflns_Friedel_coverage 0.000
_reflns_number_gt 2476
_reflns_number_total 2532
_reflns_threshold_expression 'I > 2\s(I)'
_cod_data_source_file d2cy01472f2.cif
_cod_data_source_block AX2322
_cod_depositor_comments 'Adding full bibliography for 1567788--1567789.cif.'
_cod_original_sg_symbol_H-M 'P 2/n'
_cod_database_code 1567789
_shelx_shelxl_version_number 2018/3
_shelx_space_group_comment
;
The symmetry employed for this shelxl refinement is uniquely defined
by the following loop, which should always be used as a source of
symmetry information in preference to the above space-group names.
They are only intended as comments.
;

loop_
_space_group_symop_operation_xyz
'x, y, z'
'-x+1/2, y, -z+1/2'
'-x, -y, -z'
'x-1/2, -y, z-1/2'

loop_
_atom_site_label
_atom_site_type_symbol
_atom_site_fract_x
_atom_site_fract_y
_atom_site_fract_z
_atom_site_U_iso_or_equiv
_atom_site_adp_type
_atom_site_occupancy
_atom_site_site_symmetry_order
_atom_site_calc_flag
_atom_site_refinement_flags_posn
_atom_site_refinement_flags_adp
_atom_site_refinement_flags_occupancy
_atom_site_disorder_assembly
_atom_site_disorder_group
C1 C 0.5404(4) 0.6872(4) 0.6443(3) 0.0362(7) Uani 1 1 d . . . . .
H1 H 0.525214 0.592939 0.649621 0.043 Uiso 1 1 calc R U . . .
C2 C 0.6580(4) 0.7314(4) 0.5996(3) 0.0421(8) Uani 1 1 d . . . . .
H2B H 0.720111 0.668661 0.573000 0.051 Uiso 1 1 calc R U . . .
C3 C 0.6831(4) 0.8676(4) 0.5945(3) 0.0382(8) Uani 1 1 d . . . . .
H3 H 0.764319 0.900719 0.565811 0.046 Uiso 1 1 calc R U . . .
C4 C 0.5882(3) 0.9556(4) 0.6319(3) 0.0331(7) Uani 1 1 d . . . . .
H4B H 0.603847 1.050105 0.629294 0.040 Uiso 1 1 calc R U . . .
C5 C 0.4702(3) 0.9054(3) 0.6730(2) 0.0258(6) Uani 1 1 d D . . . .
C6A C 0.3755(9) 0.9989(9) 0.7249(9) 0.0259(19) Uani 0.5 1 d D . P . .
H6A1 H 0.432098 1.018482 0.804625 0.031 Uiso 0.5 1 calc R U P . .
H6A2 H 0.358602 1.085053 0.682480 0.031 Uiso 0.5 1 calc R U P . .
C6B C 0.3471(9) 0.9967(9) 0.6954(8) 0.0259(19) Uani 0.5 1 d D . P . .
H6B1 H 0.393763 1.084500 0.724400 0.031 Uiso 0.5 1 calc R U P . .
H6B2 H 0.267028 1.013333 0.623298 0.031 Uiso 0.5 1 calc R U P . .
N1 N 0.4471(3) 0.7716(3) 0.68042(19) 0.0254(5) Uani 1 1 d . . . . .
O1A O 0.1023(9) 0.6592(5) 0.5780(4) 0.0283(11) Uani 0.6 1 d D U P A 1
O2A O 0.074(3) 0.8727(11) 0.4752(8) 0.057(2) Uani 0.6 1 d D U P A 1
O3A O -0.1206(17) 0.693(3) 0.4208(17) 0.037(3) Uani 0.6 1 d D U P A 1
S1A S 0.0353(11) 0.7332(8) 0.4733(5) 0.0257(8) Uani 0.6 1 d D U P A 1
C7A C 0.1488(13) 0.6665(12) 0.3845(8) 0.0444(17) Uani 0.6 1 d D U P A 1
F1A F 0.0962(14) 0.6895(9) 0.2743(8) 0.075(3) Uani 0.6 1 d D U P A 1
F2A F 0.2957(11) 0.7063(8) 0.4211(9) 0.055(2) Uani 0.6 1 d D U P A 1
F3A F 0.1305(18) 0.5355(12) 0.3817(10) 0.097(3) Uani 0.6 1 d D U P A 1
O1B O 0.0938(14) 0.7095(9) 0.5771(7) 0.040(2) Uani 0.4 1 d D U P A 2
O2B O 0.075(4) 0.8901(18) 0.4444(15) 0.072(4) Uani 0.4 1 d D U P A 2
O3B O -0.117(2) 0.717(4) 0.405(3) 0.028(3) Uani 0.4 1 d D U P A 2
S1B S 0.0399(18) 0.7524(13) 0.4601(8) 0.0291(15) Uani 0.4 1 d D U P A 2
C7B C 0.1382(18) 0.6611(16) 0.3724(12) 0.040(2) Uani 0.4 1 d D U P A 2
F1B F 0.1023(18) 0.7365(11) 0.2795(9) 0.045(2) Uani 0.4 1 d D U P A 2
F2B F 0.2901(18) 0.6505(13) 0.4166(16) 0.065(3) Uani 0.4 1 d D U P A 2
F3B F 0.107(2) 0.5325(18) 0.3540(11) 0.064(3) Uani 0.4 1 d D U P A 2
Mn1 Mn 0.250000 0.71124(6) 0.750000 0.02203(15) Uani 1 2 d DS T P . .
O4 O 0.250000 0.4960(4) 0.750000 0.0434(9) Uani 1 2 d S T P A .
H4A H 0.196(6) 0.452(5) 0.691(4) 0.079(17) Uiso 1 1 d . . . . .
N2 N 0.2254(6) 0.9367(5) 0.7212(4) 0.0235(10) Uani 0.5 1 d D . P A .
H2A H 0.154(8) 0.943(7) 0.646(6) 0.028 Uiso 0.5 1 d . U P . .

loop_
_atom_site_aniso_label
_atom_site_aniso_U_11
_atom_site_aniso_U_22
_atom_site_aniso_U_33
_atom_site_aniso_U_23
_atom_site_aniso_U_13
_atom_site_aniso_U_12
C1 0.0349(16) 0.0405(18) 0.0373(17) 0.0106(14) 0.0167(14) 0.0110(14)
C2 0.0343(17) 0.061(2) 0.0355(17) 0.0147(16) 0.0169(14) 0.0192(16)
C3 0.0219(14) 0.064(2) 0.0297(15) 0.0132(15) 0.0084(12) 0.0011(14)
C4 0.0284(14) 0.0435(18) 0.0268(14) 0.0041(13) 0.0063(11) -0.0081(13)
C5 0.0226(12) 0.0363(16) 0.0164(12) 0.0009(11) 0.0015(10) -0.0033(11)
C6A 0.027(3) 0.0280(16) 0.022(5) -0.005(2) 0.005(4) -0.0081(19)
C6B 0.027(3) 0.0280(16) 0.022(5) -0.005(2) 0.005(4) -0.0081(19)
N1 0.0219(11) 0.0329(13) 0.0213(11) 0.0045(9) 0.0057(9) 0.0037(9)
O1A 0.033(2) 0.031(3) 0.0184(16) 0.0067(18) 0.0027(14) -0.001(3)
O2A 0.099(4) 0.028(3) 0.035(4) 0.000(3) 0.002(5) -0.012(3)
O3A 0.030(3) 0.058(10) 0.023(6) -0.004(5) 0.007(3) 0.002(3)
S1A 0.0329(11) 0.0279(18) 0.0168(14) -0.0004(11) 0.0074(11) 0.0016(13)
C7A 0.033(3) 0.068(3) 0.033(3) -0.004(3) 0.010(3) 0.005(3)
F1A 0.064(4) 0.129(7) 0.038(3) -0.025(4) 0.024(3) -0.014(5)
F2A 0.029(2) 0.100(6) 0.037(3) -0.001(4) 0.0135(18) -0.010(4)
F3A 0.102(7) 0.064(4) 0.120(8) -0.028(5) 0.023(6) 0.039(4)
O1B 0.032(3) 0.060(5) 0.025(3) 0.017(3) 0.003(2) 0.007(5)
O2B 0.105(6) 0.038(6) 0.061(10) -0.004(6) 0.001(10) -0.014(6)
O3B 0.027(4) 0.041(8) 0.016(6) 0.005(4) 0.007(3) 0.004(3)
S1B 0.0343(16) 0.038(4) 0.0143(18) 0.0023(15) 0.0061(15) -0.004(2)
C7B 0.026(3) 0.068(4) 0.029(4) -0.003(3) 0.011(3) 0.007(3)
F1B 0.053(5) 0.066(5) 0.019(3) 0.019(4) 0.014(3) 0.022(4)
F2B 0.032(4) 0.110(9) 0.053(4) -0.014(7) 0.011(3) 0.006(6)
F3B 0.064(5) 0.081(6) 0.039(4) -0.031(4) 0.000(3) 0.031(4)
Mn1 0.0230(3) 0.0242(3) 0.0195(3) 0.000 0.0068(2) 0.000
O4 0.048(2) 0.0277(17) 0.0390(19) 0.000 -0.0153(16) 0.000
N2 0.022(3) 0.026(2) 0.023(3) -0.0015(16) 0.005(2) -0.0004(18)

loop_
_atom_type_symbol
_atom_type_description
_atom_type_scat_dispersion_real
_atom_type_scat_dispersion_imag
_atom_type_scat_source
C C 0.0033 0.0016 'International Tables Vol C Tables 4.2.6.8 and 6.1.1.4'
H H 0.0000 0.0000 'International Tables Vol C Tables 4.2.6.8 and 6.1.1.4'
N N 0.0061 0.0033 'International Tables Vol C Tables 4.2.6.8 and 6.1.1.4'
O O 0.0106 0.0060 'International Tables Vol C Tables 4.2.6.8 and 6.1.1.4'
F F 0.0171 0.0103 'International Tables Vol C Tables 4.2.6.8 and 6.1.1.4'
S S 0.1246 0.1234 'International Tables Vol C Tables 4.2.6.8 and 6.1.1.4'
Mn Mn 0.3368 0.7283 'International Tables Vol C Tables 4.2.6.8 and 6.1.1.4'

loop_
_geom_angle_atom_site_label_1
_geom_angle_atom_site_label_2
_geom_angle_atom_site_label_3
_geom_angle
_geom_angle_site_symmetry_1
_geom_angle_site_symmetry_3
_geom_angle_publ_flag
N1 C1 C2 123.0(3) . . ?
N1 C1 H1 118.5 . . ?
C2 C1 H1 118.5 . . ?
C3 C2 C1 118.7(3) . . ?
C3 C2 H2B 120.6 . . ?
C1 C2 H2B 120.6 . . ?
C2 C3 C4 118.8(3) . . ?
C2 C3 H3 120.6 . . ?
C4 C3 H3 120.6 . . ?
C3 C4 C5 119.7(3) . . ?
C3 C4 H4B 120.2 . . ?
C5 C4 H4B 120.2 . . ?
N1 C5 C4 121.7(3) . . ?
N1 C5 C6A 117.5(4) . . ?
C4 C5 C6A 120.4(4) . . ?
N1 C5 C6B 116.3(4) . . ?
C4 C5 C6B 121.4(4) . . ?
N2 C6A C5 110.2(6) . . ?
N2 C6A H6A1 109.6 . . ?
C5 C6A H6A1 109.6 . . ?
N2 C6A H6A2 109.6 . . ?
C5 C6A H6A2 109.6 . . ?
H6A1 C6A H6A2 108.1 . . ?
N2 C6B C5 111.4(7) 2_556 . ?
N2 C6B H6B1 109.4 2_556 . ?
C5 C6B H6B1 109.4 . . ?
N2 C6B H6B2 109.4 2_556 . ?
C5 C6B H6B2 109.4 . . ?
H6B1 C6B H6B2 108.0 . . ?
C1 N1 C5 118.0(3) . . ?
C1 N1 Mn1 125.9(2) . . ?
C5 N1 Mn1 116.07(19) . . ?
S1A O1A Mn1 135.5(5) . . ?
O2A S1A O3A 119.0(14) . . ?
O2A S1A O1A 115.6(7) . . ?
O3A S1A O1A 112.1(9) . . ?
O2A S1A C7A 100.9(10) . . ?
O3A S1A C7A 105.8(13) . . ?
O1A S1A C7A 100.2(6) . . ?
F3A C7A F1A 97.8(10) . . ?
F3A C7A F2A 114.1(10) . . ?
F1A C7A F2A 109.9(10) . . ?
F3A C7A S1A 107.0(10) . . ?
F1A C7A S1A 116.4(9) . . ?
F2A C7A S1A 111.1(9) . . ?
S1B O1B Mn1 154.9(10) . . ?
O2B S1B O3B 113(2) . . ?
O2B S1B O1B 112.8(11) . . ?
O3B S1B O1B 114.9(14) . . ?
O2B S1B C7B 103.9(16) . . ?
O3B S1B C7B 100(2) . . ?
O1B S1B C7B 110.6(10) . . ?
F3B C7B F1B 114.2(15) . . ?
F3B C7B F2B 98.1(13) . . ?
F1B C7B F2B 112.2(15) . . ?
F3B C7B S1B 118.3(13) . . ?
F1B C7B S1B 100.4(10) . . ?
F2B C7B S1B 114.3(14) . . ?
O4 Mn1 O1B 89.5(2) . . ?
O4 Mn1 O1B 89.5(2) . 2_556 ?
O4 Mn1 O1A 76.57(12) . . ?
O4 Mn1 O1A 76.57(12) . 2_556 ?
O1A Mn1 O1A 153.1(2) . 2_556 ?
O4 Mn1 N1 105.48(7) . . ?
O1B Mn1 N1 90.2(4) . . ?
O1B Mn1 N1 90.1(4) 2_556 . ?
O1A Mn1 N1 92.0(2) . . ?
O1A Mn1 N1 95.1(2) 2_556 . ?
O4 Mn1 N1 105.48(7) . 2_556 ?
O1A Mn1 N1 95.1(2) . 2_556 ?
O1A Mn1 N1 92.0(2) 2_556 2_556 ?
N1 Mn1 N1 149.04(13) . 2_556 ?
O4 Mn1 N2 170.81(11) . 2_556 ?
O1A Mn1 N2 112.61(16) . 2_556 ?
O1A Mn1 N2 94.24(16) 2_556 2_556 ?
N1 Mn1 N2 75.02(15) . 2_556 ?
N1 Mn1 N2 74.43(15) 2_556 2_556 ?
O4 Mn1 N2 170.81(11) . . ?
O1B Mn1 N2 81.3(3) . . ?
O1B Mn1 N2 99.6(3) 2_556 . ?
O1A Mn1 N2 94.24(16) . . ?
O1A Mn1 N2 112.61(16) 2_556 . ?
N1 Mn1 N2 74.43(15) . . ?
N1 Mn1 N2 75.02(15) 2_556 . ?
N2 Mn1 N2 18.4(2) 2_556 . ?
Mn1 O4 H4A 120(3) . . ?
Mn1 O4 H4A 120(3) . 2_556 ?
H4A O4 H4A 120(7) . 2_556 ?
C6A N2 C6A 120.4(6) 2_556 . ?
C6A N2 C6B 112.4(6) . 2_556 ?
C6A N2 Mn1 114.2(4) 2_556 . ?
C6A N2 Mn1 111.0(5) . . ?
C6B N2 Mn1 109.5(4) 2_556 . ?
C6A N2 H2A 94(4) 2_556 . ?
C6A N2 H2A 112(4) . . ?
C6B N2 H2A 109(4) 2_556 . ?
Mn1 N2 H2A 103(4) . . ?

loop_
_geom_bond_atom_site_label_1
_geom_bond_atom_site_label_2
_geom_bond_distance
_geom_bond_site_symmetry_2
_geom_bond_publ_flag
C1 N1 1.342(4) . ?
C1 C2 1.386(5) . ?
C1 H1 0.9500 . ?
C2 C3 1.375(5) . ?
C2 H2B 0.9500 . ?
C3 C4 1.382(5) . ?
C3 H3 0.9500 . ?
C4 C5 1.384(4) . ?
C4 H4B 0.9500 . ?
C5 N1 1.350(4) . ?
C5 C6A 1.510(7) . ?
C5 C6B 1.512(7) . ?
C6A N2 1.474(7) . ?
C6A H6A1 0.9900 . ?
C6A H6A2 0.9900 . ?
C6B N2 1.476(7) 2_556 ?
C6B H6B1 0.9900 . ?
C6B H6B2 0.9900 . ?
N1 Mn1 2.245(2) . ?
O1A S1A 1.457(5) . ?
O1A Mn1 2.224(4) . ?
O2A S1A 1.427(6) . ?
O3A S1A 1.433(5) . ?
S1A C7A 1.804(6) . ?
C7A F3A 1.310(6) . ?
C7A F1A 1.322(6) . ?
C7A F2A 1.336(6) . ?
O1B S1B 1.444(7) . ?
O1B Mn1 2.200(6) . ?
O2B S1B 1.426(7) . ?
O3B S1B 1.432(7) . ?
S1B C7B 1.806(8) . ?
C7B F3B 1.312(7) . ?
C7B F1B 1.325(7) . ?
C7B F2B 1.332(7) . ?
Mn1 O4 2.136(4) . ?
Mn1 N2 2.265(5) 2_556 ?
Mn1 N2 2.265(5) . ?
O4 H4A 0.87(5) . ?
O4 H4A 0.87(5) 2_556 ?
N2 H2A 0.97(7) . ?
